data_4076759
loop_
_publ_author_name
'Asadi, Ashrafolmolouk'
'Avent, Anthony G.'
'Eaborn, Colin'
'Hill, Michael S.'
'Hitchcock, Peter B.'
'Meehan, Margaret M.'
'Smith, J. David'

_publ_section_title
;
 Reactions of a Highly Crowded Triorganotin Iodide with Silver Salts.
 Migration of a Methyl Group from Silicon to Tin within a Cation
;
_journal_issue 11
_journal_name_full Organometallics
_journal_page_first 2183
_journal_paper_doi 10.1021/om011079z
_journal_volume 21
_journal_year 2002
_chemical_compound_source 'synthesis as described'
_chemical_formula_moiety 'C21 H56 O1 Si6 Sn1'
_chemical_formula_sum 'C21 H56 O Si6 Sn'
_chemical_formula_weight 611.89
_chemical_name_common
;
[Sn(Me)(OH){(Me3Si)2CSi(Me)2CH2CH2Si(Me)2C(SiMe3)2}]
;
_space_group_IT_number 15
_symmetry_cell_setting monoclinic
_symmetry_Int_Tables_number 15
_symmetry_space_group_name_Hall '-C 2yc'
_symmetry_space_group_name_H-M 'C 1 2/c 1'
_atom_sites_solution_hydrogens geom
_atom_sites_solution_primary direct
_atom_sites_solution_secondary difmap
_audit_conform_dict_location ftp://ftp.iucr.org/cifdics/cif_core.dic
_audit_conform_dict_name cif_core.dic
_audit_conform_dict_version 2.1
_audit_creation_date 2001-10-08T11:29:44-00:00
_audit_creation_method 'WinGX routine CIF_UPDATE'
_cell_angle_alpha 90
_cell_angle_beta 124.694(2)
_cell_angle_gamma 90
_cell_formula_units_Z 8
_cell_length_a 36.930(2)
_cell_length_b 9.1769(3)
_cell_length_c 22.9057(13)
_cell_measurement_reflns_used 19864
_cell_measurement_temperature 173(2)
_cell_measurement_theta_max 25.028
_cell_measurement_theta_min 3.705
_cell_measurement_wavelength 0.71073
_cell_volume 6382.6(6)
_computing_cell_refinement 'HKL Scalepack (Otwinowski & Minor 1997)'
_computing_data_reduction 'HKL Denzo and Scalepack (Otwinowski & Minor 1997)'
_computing_molecular_graphics 'Ortep-3 for Windows (Farrugia, 1997)'
_computing_publication_material 'WinGX publication routines (Farrugia, 1999)'
_computing_structure_refinement 'SHELXL-97 (Sheldrick, 1997)'
_computing_structure_solution 'SHELXS-97 (Sheldrick, 1997)'
_diffrn_ambient_temperature 173(2)
_diffrn_measured_fraction_theta_full 0.991
_diffrn_measured_fraction_theta_max 0.991
_diffrn_measurement_device KappaCCD
_diffrn_measurement_method CCD
_diffrn_radiation_monochromator graphite
_diffrn_radiation_probe x-ray
_diffrn_radiation_type MoK\a
_diffrn_radiation_wavelength 0.71073
_diffrn_reflns_av_R_equivalents 0.0757
_diffrn_reflns_av_unetI/netI 0.0681
_diffrn_reflns_limit_h_max 41
_diffrn_reflns_limit_h_min -43
_diffrn_reflns_limit_k_max 8
_diffrn_reflns_limit_k_min -10
_diffrn_reflns_limit_l_max 25
_diffrn_reflns_limit_l_min -27
_diffrn_reflns_number 15114
_diffrn_reflns_theta_full 25.03
_diffrn_reflns_theta_max 25.03
_diffrn_reflns_theta_min 3.73
_exptl_absorpt_coefficient_mu 1.038
_exptl_absorpt_correction_T_max 0.814
_exptl_absorpt_correction_T_min 0.701
_exptl_absorpt_correction_type multi-scan
_exptl_absorpt_process_details
;
        [c.f. r.h. blessing, acta cryst. (1995), a51, 33-38]
;
_exptl_crystal_colour colourless
_exptl_crystal_density_diffrn 1.274
_exptl_crystal_density_method 'not measured'
_exptl_crystal_description plate
_exptl_crystal_F_000 2592
_exptl_crystal_size_max 0.4
_exptl_crystal_size_mid 0.4
_exptl_crystal_size_min 0.1
_refine_diff_density_max 0.832
_refine_diff_density_min -0.593
_refine_diff_density_rms 0.087
_refine_ls_extinction_method none
_refine_ls_goodness_of_fit_ref 1.063
_refine_ls_hydrogen_treatment riding
_refine_ls_matrix_type full
_refine_ls_number_parameters 338
_refine_ls_number_reflns 5584
_refine_ls_number_restraints 0
_refine_ls_restrained_S_all 1.063
_refine_ls_R_factor_all 0.06
_refine_ls_R_factor_gt 0.0463
_refine_ls_shift/su_max 0.001
_refine_ls_shift/su_mean 0
_refine_ls_structure_factor_coef Fsqd
_refine_ls_weighting_details 'calc w=1/[\s^2^(Fo^2^)+(0.0283P)^2^+24.6464P] where P=(Fo^2^+2Fc^2^)/3'
_refine_ls_weighting_scheme calc
_refine_ls_wR_factor_gt 0.1015
_refine_ls_wR_factor_ref 0.1077
_reflns_number_gt 4666
_reflns_number_total 5584
_reflns_threshold_expression >2sigma(I)
_cod_data_source_file om011079z.cif
_cod_data_source_block jds-2f
_cod_original_cell_volume 6382.7(6)
_cod_original_sg_symbol_H-M C2/c
_cod_database_code 4076759

loop_
_symmetry_equiv_pos_as_xyz
'x, y, z'
'-x, y, -z+1/2'
'x+1/2, y+1/2, z'
'-x+1/2, y+1/2, -z+1/2'
'-x, -y, -z'
'x, -y, z-1/2'
'-x+1/2, -y+1/2, -z'
'x+1/2, -y+1/2, z-1/2'

loop_
_atom_site_label
_atom_site_type_symbol
_atom_site_fract_x
_atom_site_fract_y
_atom_site_fract_z
_atom_site_U_iso_or_equiv
_atom_site_adp_type
_atom_site_occupancy
_atom_site_symmetry_multiplicity
_atom_site_calc_flag
_atom_site_refinement_flags
_atom_site_disorder_assembly
_atom_site_disorder_group
Sn Sn 0.098432(10) 0.72212(3) 0.052812(16) 0.02266(11) Uani 0.8915(11) 1 d P A 1
Si1 Si 0.16471(5) 0.91568(15) 0.02395(7) 0.0291(3) Uani 0.8915(11) 1 d P A 1
Si2 Si 0.07729(5) 0.78821(16) -0.10567(7) 0.0307(3) Uani 0.8915(11) 1 d P A 1
Si3 Si 0.15632(5) 0.57812(15) -0.00795(8) 0.0330(3) Uani 0.8915(11) 1 d P A 1
Si4 Si 0.12970(4) 0.99612(14) 0.16902(7) 0.0250(3) Uani 0.8915(11) 1 d P A 1
Si5 Si 0.17035(4) 0.68757(15) 0.23599(7) 0.0287(3) Uani 0.8915(11) 1 d P A 1
Si6 Si 0.07196(4) 0.74498(15) 0.16971(7) 0.0287(3) Uani 0.8915(11) 1 d P A 1
O O 0.04869(10) 0.8617(4) -0.00505(16) 0.0382(8) Uani 1 1 d . A 1
C1 C 0.12735(13) 0.7487(4) -0.0091(2) 0.0249(9) Uani 1 1 d . A 1
C2 C 0.12000(13) 0.7899(4) 0.1615(2) 0.0209(8) Uani 1 1 d . A 1
C3 C 0.09302(18) 0.7551(6) -0.1697(3) 0.0446(12) Uani 1 1 d . A 1
H3A H 0.1044 0.6558 -0.1635 0.067 Uiso 0.8915(11) 1 calc PR A 1
H3B H 0.1157 0.8251 -0.1606 0.067 Uiso 0.8915(11) 1 calc PR A 1
H3C H 0.067 0.7673 -0.2185 0.067 Uiso 0.8915(11) 1 calc PR A 1
C4 C 0.05608(18) 0.9809(6) -0.1231(3) 0.0456(13) Uani 1 1 d . A 1
H4A H 0.0472 1.0054 -0.0913 0.068 Uiso 0.8915(11) 1 calc PR A 1
H4B H 0.0306 0.9898 -0.1725 0.068 Uiso 0.8915(11) 1 calc PR A 1
H4C H 0.0793 1.0477 -0.1145 0.068 Uiso 0.8915(11) 1 calc PR A 1
C5 C 0.02887(18) 0.6643(7) -0.1365(3) 0.0569(15) Uani 1 1 d . A 1
H5A H 0.0387 0.5626 -0.1281 0.085 Uiso 0.8915(11) 1 calc PR A 1
H5B H 0.0067 0.6794 -0.1873 0.085 Uiso 0.8915(11) 1 calc PR A 1
H5C H 0.016 0.6864 -0.11 0.085 Uiso 0.8915(11) 1 calc PR A 1
C6 C 0.19448(19) 0.6115(6) -0.0371(3) 0.0543(15) Uani 1 1 d . A 1
H6A H 0.1777 0.6539 -0.0848 0.081 Uiso 0.8915(11) 1 calc PR A 1
H6B H 0.2075 0.519 -0.0376 0.081 Uiso 0.8915(11) 1 calc PR A 1
H6C H 0.2179 0.6789 -0.0039 0.081 Uiso 0.8915(11) 1 calc PR A 1
C7 C 0.19244(19) 0.4971(6) 0.0831(3) 0.0537(15) Uani 1 1 d . A 1
H7A H 0.2067 0.4092 0.0809 0.081 Uiso 0.8915(11) 1 calc PR A 1
H7B H 0.1745 0.4717 0.1007 0.081 Uiso 0.8915(11) 1 calc PR A 1
H7C H 0.215 0.5681 0.1151 0.081 Uiso 0.8915(11) 1 calc PR A 1
C8 C 0.1181(2) 0.4246(6) -0.0672(3) 0.0541(15) Uani 1 1 d . A 1
H8A H 0.0983 0.4606 -0.1159 0.081 Uiso 0.8915(11) 1 calc PR A 1
H8B H 0.1008 0.3908 -0.0497 0.081 Uiso 0.8915(11) 1 calc PR A 1
H8C H 0.1357 0.3437 -0.0665 0.081 Uiso 0.8915(11) 1 calc PR A 1
C9 C 0.22400(16) 0.8724(7) 0.0977(3) 0.0500(14) Uani 1 1 d . A 1
H9A H 0.235 0.7956 0.0819 0.075 Uiso 0.8915(11) 1 calc PR A 1
H9B H 0.2256 0.8391 0.1397 0.075 Uiso 0.8915(11) 1 calc PR A 1
H9C H 0.2421 0.9601 0.1096 0.075 Uiso 0.8915(11) 1 calc PR A 1
C10 C 0.16995(19) 1.0021(6) -0.0462(3) 0.0463(13) Uani 1 1 d . A 1
H10A H 0.1809 0.9296 -0.064 0.069 Uiso 0.8915(11) 1 calc PR A 1
H10B H 0.1906 1.084 -0.0253 0.069 Uiso 0.8915(11) 1 calc PR A 1
H10C H 0.1411 1.0374 -0.0855 0.069 Uiso 0.8915(11) 1 calc PR A 1
C11 C 0.14434(19) 1.0626(6) 0.0561(3) 0.0343(13) Uani 0.8915(11) 1 d P A 1
H11A H 0.1508 1.158 0.0438 0.041 Uiso 0.8915(11) 1 calc PR A 1
H11B H 0.1119 1.0538 0.029 0.041 Uiso 0.8915(11) 1 calc PR A 1
C12 C 0.16299(18) 1.0650(6) 0.1362(3) 0.0301(11) Uani 0.8915(11) 1 d P A 1
H12A H 0.171 1.1673 0.1523 0.036 Uiso 0.8915(11) 1 calc PR A 1
H12B H 0.1908 1.0088 0.1612 0.036 Uiso 0.8915(11) 1 calc PR A 1
C13 C 0.07710(17) 1.1044(5) 0.1206(3) 0.0446(13) Uani 1 1 d . A 1
H13A H 0.0584 1.0725 0.1358 0.067 Uiso 0.8915(11) 1 calc PR A 1
H13B H 0.0616 1.089 0.0694 0.067 Uiso 0.8915(11) 1 calc PR A 1
H13C H 0.0839 1.2082 0.1314 0.067 Uiso 0.8915(11) 1 calc PR A 1
C14 C 0.16350(19) 1.0604(5) 0.2640(3) 0.0454(13) Uani 1 1 d . A 1
H14A H 0.1491 1.0309 0.2873 0.068 Uiso 0.8915(11) 1 calc PR A 1
H14B H 0.166 1.1668 0.2652 0.068 Uiso 0.8915(11) 1 calc PR A 1
H14C H 0.1929 1.0169 0.2891 0.068 Uiso 0.8915(11) 1 calc PR A 1
C15 C 0.22373(15) 0.7533(6) 0.2524(3) 0.0487(13) Uani 1 1 d . A 1
H15A H 0.2221 0.7468 0.2083 0.073 Uiso 0.8915(11) 1 calc PR A 1
H15B H 0.248 0.6925 0.2889 0.073 Uiso 0.8915(11) 1 calc PR A 1
H15C H 0.2288 0.8548 0.2686 0.073 Uiso 0.8915(11) 1 calc PR A 1
C16 C 0.17971(17) 0.7082(6) 0.3258(3) 0.0466(13) Uani 1 1 d . A 1
H16A H 0.1534 0.6761 0.3228 0.07 Uiso 0.8915(11) 1 calc PR A 1
H16B H 0.1857 0.8106 0.3404 0.07 Uiso 0.8915(11) 1 calc PR A 1
H16C H 0.2049 0.6485 0.3608 0.07 Uiso 0.8915(11) 1 calc PR A 1
C17 C 0.16747(18) 0.4844(5) 0.2179(3) 0.0472(13) Uani 1 1 d . A 1
H17A H 0.1401 0.4447 0.2091 0.071 Uiso 0.8915(11) 1 calc PR A 1
H17B H 0.1928 0.4357 0.2592 0.071 Uiso 0.8915(11) 1 calc PR A 1
H17C H 0.168 0.4681 0.1761 0.071 Uiso 0.8915(11) 1 calc PR A 1
C18 C 0.01508(14) 0.7736(6) 0.0874(3) 0.0393(11) Uani 1 1 d . A 1
H18A H 0.0116 0.7164 0.0483 0.059 Uiso 0.8915(11) 1 calc PR A 1
H18B H 0.0108 0.8771 0.0747 0.059 Uiso 0.8915(11) 1 calc PR A 1
H18C H -0.0068 0.7421 0.0962 0.059 Uiso 0.8915(11) 1 calc PR A 1
C19 C 0.07348(17) 0.8595(6) 0.2390(3) 0.0442(12) Uani 1 1 d . A 1
H19A H 0.1024 0.8501 0.2842 0.066 Uiso 0.8915(11) 1 calc PR A 1
H19B H 0.0506 0.8263 0.2451 0.066 Uiso 0.8915(11) 1 calc PR A 1
H19C H 0.0682 0.9617 0.224 0.066 Uiso 0.8915(11) 1 calc PR A 1
C20 C 0.0726(2) 0.5484(6) 0.1975(3) 0.0552(15) Uani 1 1 d . A 1
H20A H 0.072 0.4819 0.1634 0.083 Uiso 0.8915(11) 1 calc PR A 1
H20B H 0.0468 0.5309 0.1984 0.083 Uiso 0.8915(11) 1 calc PR A 1
H20C H 0.0995 0.5313 0.2449 0.083 Uiso 0.8915(11) 1 calc PR A 1
C21 C 0.0696(2) 0.5087(6) 0.0320(4) 0.0398(15) Uani 0.8915(11) 1 d P A 1
H21A H 0.0567 0.4951 0.0589 0.06 Uiso 0.8915(11) 1 calc PR A 1
H21B H 0.0925 0.4349 0.0465 0.06 Uiso 0.8915(11) 1 calc PR A 1
H21C H 0.0467 0.4986 -0.0189 0.06 Uiso 0.8915(11) 1 calc PR A 1
Sn1A Sn 0.11836(9) 0.8540(3) 0.06794(13) 0.0230(9) Uani 0.1085(11) 1 d P A 2
Si1A Si 0.1136(5) 0.8621(15) -0.0822(7) 0.048(3) Uani 0.1085(11) 1 d P A 2
Si2A Si 0.1893(4) 0.6727(17) 0.0358(7) 0.046(3) Uani 0.1085(11) 1 d P A 2
Si3A Si 0.0917(5) 0.5631(17) -0.0414(8) 0.048(3) Uani 0.1085(11) 1 d P A 2
Si4A Si 0.1105(4) 0.5813(12) 0.1579(6) 0.028(3) Uani 0.1085(11) 1 d P A 2
Si5A Si 0.0700(4) 0.8799(12) 0.1529(6) 0.030(3) Uani 0.1085(11) 1 d P A 2
Si6A Si 0.1733(4) 0.8421(13) 0.2477(6) 0.029(3) Uani 0.1085(11) 1 d P A 2
C11A C 0.0894(14) 0.452(5) 0.021(2) 0.034(10) Uiso 0.1085(11) 1 d P A 2
C12A C 0.0731(13) 0.509(4) 0.063(2) 0.014(9) Uiso 0.1085(11) 1 d P A 2
C21A C 0.1454(15) 1.073(5) 0.087(3) 0.021(10) Uiso 0.1085(11) 1 d P A 2

loop_
_atom_site_aniso_label
_atom_site_aniso_U_11
_atom_site_aniso_U_22
_atom_site_aniso_U_33
_atom_site_aniso_U_23
_atom_site_aniso_U_13
_atom_site_aniso_U_12
Sn 0.02277(17) 0.02222(19) 0.02024(17) -0.00156(13) 0.01062(14) -0.00289(13)
Si1 0.0331(8) 0.0282(7) 0.0287(7) -0.0032(6) 0.0192(6) -0.0082(6)
Si2 0.0311(7) 0.0369(8) 0.0205(7) 0.0007(6) 0.0124(6) -0.0005(6)
Si3 0.0373(8) 0.0286(8) 0.0355(8) -0.0027(6) 0.0221(7) 0.0038(6)
Si4 0.0282(7) 0.0206(7) 0.0244(7) -0.0019(5) 0.0139(6) -0.0019(5)
Si5 0.0286(7) 0.0283(8) 0.0218(7) 0.0032(5) 0.0100(6) 0.0043(5)
Si6 0.0309(7) 0.0278(8) 0.0306(7) -0.0012(6) 0.0195(6) -0.0047(5)
O 0.0305(17) 0.047(2) 0.0296(17) 0.0135(15) 0.0125(15) 0.0139(15)
C1 0.026(2) 0.026(2) 0.024(2) -0.0013(17) 0.0150(18) -0.0045(17)
C2 0.024(2) 0.019(2) 0.0184(19) 0.0008(15) 0.0114(17) -0.0007(16)
C3 0.061(3) 0.050(3) 0.031(3) -0.003(2) 0.031(3) -0.002(3)
C4 0.050(3) 0.051(3) 0.037(3) 0.020(2) 0.025(3) 0.017(2)
C5 0.038(3) 0.075(4) 0.042(3) -0.012(3) 0.013(3) -0.013(3)
C6 0.060(4) 0.051(3) 0.068(4) -0.005(3) 0.046(3) 0.008(3)
C7 0.060(4) 0.043(3) 0.049(3) 0.008(2) 0.025(3) 0.019(3)
C8 0.074(4) 0.033(3) 0.065(4) -0.013(3) 0.046(3) -0.004(3)
C9 0.032(3) 0.072(4) 0.042(3) -0.010(3) 0.019(2) -0.018(3)
C10 0.065(4) 0.039(3) 0.049(3) 0.001(2) 0.041(3) -0.009(3)
C11 0.047(3) 0.025(3) 0.038(3) 0.000(2) 0.029(3) -0.003(2)
C12 0.035(3) 0.028(3) 0.031(3) -0.006(2) 0.021(3) -0.011(2)
C13 0.050(3) 0.028(3) 0.046(3) -0.001(2) 0.022(3) 0.008(2)
C14 0.066(4) 0.031(3) 0.035(3) -0.012(2) 0.026(3) -0.013(2)
C15 0.026(2) 0.067(4) 0.041(3) -0.004(3) 0.013(2) 0.001(2)
C16 0.046(3) 0.057(3) 0.030(3) 0.009(2) 0.018(2) 0.014(3)
C17 0.053(3) 0.031(3) 0.055(3) 0.011(2) 0.029(3) 0.017(2)
C18 0.026(2) 0.048(3) 0.042(3) -0.006(2) 0.019(2) -0.007(2)
C19 0.043(3) 0.058(3) 0.040(3) -0.008(2) 0.029(3) -0.004(2)
C20 0.072(4) 0.045(3) 0.062(4) 0.002(3) 0.046(3) -0.020(3)
C21 0.052(4) 0.036(3) 0.034(4) -0.007(3) 0.025(3) -0.014(3)
Sn1A 0.0272(15) 0.0208(16) 0.0211(15) -0.0002(10) 0.0138(12) -0.0041(11)
Si1A 0.055(9) 0.037(7) 0.045(8) 0.006(6) 0.025(7) -0.001(6)
Si2A 0.033(7) 0.068(9) 0.035(7) -0.008(6) 0.017(6) -0.010(6)
Si3A 0.044(8) 0.054(9) 0.048(8) -0.005(6) 0.027(7) -0.015(6)
Si4A 0.023(6) 0.028(6) 0.027(6) -0.003(4) 0.011(5) -0.004(4)
Si5A 0.025(6) 0.030(6) 0.026(6) -0.005(5) 0.009(5) 0.003(5)
Si6A 0.025(6) 0.028(6) 0.026(6) 0.001(5) 0.009(5) -0.001(4)

loop_
_atom_type_symbol
_atom_type_description
_atom_type_scat_dispersion_real
_atom_type_scat_dispersion_imag
_atom_type_scat_source
C C 0.0033 0.0016 'International Tables Vol C Tables 4.2.6.8 and 6.1.1.4'
H H 0 0 'International Tables Vol C Tables 4.2.6.8 and 6.1.1.4'
O O 0.0106 0.006 'International Tables Vol C Tables 4.2.6.8 and 6.1.1.4'
Si Si 0.0817 0.0704 'International Tables Vol C Tables 4.2.6.8 and 6.1.1.4'
Sn Sn -0.6537 1.4246 'International Tables Vol C Tables 4.2.6.8 and 6.1.1.4'

loop_
_geom_angle_atom_site_label_1
_geom_angle_atom_site_label_2
_geom_angle_atom_site_label_3
_geom_angle
O Sn C21 106.6(2)
O Sn C1 95.77(14)
C21 Sn C1 108.4(2)
O Sn C2 99.84(14)
C21 Sn C2 108.6(2)
C1 Sn C2 133.38(14)
C11 Si1 C9 108.5(3)
C11 Si1 C10 106.7(3)
C9 Si1 C10 102.7(3)
C11 Si1 C1 111.7(2)
C9 Si1 C1 113.1(2)
C10 Si1 C1 113.5(2)
C4 Si2 C5 107.2(3)
C4 Si2 C3 105.2(2)
C5 Si2 C3 105.0(3)
C4 Si2 C1 115.3(2)
C5 Si2 C1 113.5(2)
C3 Si2 C1 109.9(2)
C7 Si3 C1 112.5(2)
C7 Si3 C6 104.8(3)
C1 Si3 C6 113.0(2)
C7 Si3 C8 105.6(3)
C1 Si3 C8 114.8(2)
C6 Si3 C8 105.4(3)
C12 Si4 C13 106.1(3)
C12 Si4 C14 101.7(2)
C13 Si4 C14 107.4(2)
C12 Si4 C2 115.4(2)
C13 Si4 C2 113.0(2)
C14 Si4 C2 112.3(2)
C15 Si5 C16 103.2(2)
C15 Si5 C17 106.3(3)
C16 Si5 C17 106.7(2)
C15 Si5 C2 113.4(2)
C16 Si5 C2 113.9(2)
C17 Si5 C2 112.5(2)
C19 Si6 C18 104.4(2)
C19 Si6 C20 105.0(3)
C18 Si6 C20 105.2(3)
C19 Si6 C2 112.0(2)
C18 Si6 C2 115.9(2)
C20 Si6 C2 113.3(2)
Si3 C1 Si1 112.6(2)
Si3 C1 Si2 109.5(2)
Si1 C1 Si2 107.8(2)
Si3 C1 Sn 112.0(2)
Si1 C1 Sn 109.71(19)
Si2 C1 Sn 104.80(18)
Si5 C2 Si4 111.7(2)
Si5 C2 Si6 106.86(19)
Si4 C2 Si6 109.7(2)
Si5 C2 Sn 114.07(19)
Si4 C2 Sn 107.78(18)
Si6 C2 Sn 106.55(17)
C12 C11 Si1 117.7(4)
C11 C12 Si4 121.2(4)
C12A C11A Si3A 122(3)
C11A C12A Si4A 124(3)

loop_
_geom_bond_atom_site_label_1
_geom_bond_atom_site_label_2
_geom_bond_distance
Sn O 2.000(3)
Sn C21 2.149(5)
Sn C1 2.221(4)
Sn C2 2.229(4)
Si1 C11 1.886(6)
Si1 C9 1.896(5)
Si1 C10 1.899(5)
Si1 C1 1.907(4)
Si2 C4 1.882(5)
Si2 C5 1.885(6)
Si2 C3 1.885(5)
Si2 C1 1.946(4)
Si3 C7 1.874(5)
Si3 C1 1.888(4)
Si3 C6 1.896(6)
Si3 C8 1.907(5)
Si4 C12 1.879(5)
Si4 C13 1.881(5)
Si4 C14 1.884(5)
Si4 C2 1.915(4)
Si5 C15 1.884(5)
Si5 C16 1.893(5)
Si5 C17 1.899(5)
Si5 C2 1.907(4)
Si6 C19 1.877(5)
Si6 C18 1.878(5)
Si6 C20 1.908(5)
Si6 C2 1.931(4)
C11 C12 1.549(7)
Sn1A C21A 2.17(4)
Si3A C11A 1.79(5)
Si4A C12A 1.92(4)
C11A C12A 1.49(6)
